data_1565936
loop_
_publ_author_name
'Wildner, Manfred'
'Zakharov, Boris A.'
'Bogdanov, Nikita E.'
'Talla, Dominik'
'Boldyreva, Elena V.'
'Miletich, Ronald'

_publ_section_title
;
 Crystallography relevant to Mars and Galilean icy moons: crystal behavior
 of kieserite-type monohydrate sulfates at extraterrestrial conditions
 down to 15 K
;
_journal_issue 2
_journal_name_full IUCrJ
_journal_page_first 194
_journal_page_last 203
_journal_paper_doi 10.1107/S2052252521012720
_journal_volume 9
_journal_year 2022
_chemical_formula_sum 'Fe0 H2 Mg O5 S'
_chemical_formula_weight 138.39
_space_group_crystal_system monoclinic
_space_group_IT_number 15
_space_group_name_Hall '-C 2yc'
_space_group_name_H-M_alt 'C 1 2/c 1'
_atom_sites_solution_hydrogens difmap
_audit_creation_method SHELXL-2017/1
_cell_angle_alpha 90
_cell_angle_beta 117.792(10)
_cell_angle_gamma 90
_cell_formula_units_Z 4
_cell_length_a 6.8648(10)
_cell_length_b 7.6684(10)
_cell_length_c 7.6055(10)
_cell_measurement_temperature 113(2)
_cell_volume 354.18(9)
_computing_structure_refinement 'SHELXL-2017/1 (Sheldrick, 2017)'
_diffrn_ambient_temperature 113(2)
_diffrn_measured_fraction_theta_full 0.994
_diffrn_measured_fraction_theta_max 0.998
_diffrn_radiation_type MoK\a
_diffrn_radiation_wavelength 0.71073
_diffrn_reflns_av_R_equivalents 0.0184
_diffrn_reflns_av_unetI/netI 0.0097
_diffrn_reflns_Laue_measured_fraction_full 0.994
_diffrn_reflns_Laue_measured_fraction_max 0.998
_diffrn_reflns_limit_h_max 12
_diffrn_reflns_limit_h_min -12
_diffrn_reflns_limit_k_max 13
_diffrn_reflns_limit_k_min -13
_diffrn_reflns_limit_l_max 13
_diffrn_reflns_limit_l_min -13
_diffrn_reflns_number 9851
_diffrn_reflns_point_group_measured_fraction_full 0.994
_diffrn_reflns_point_group_measured_fraction_max 0.998
_diffrn_reflns_theta_full 25.242
_diffrn_reflns_theta_max 39.976
_diffrn_reflns_theta_min 4.245
_exptl_absorpt_coefficient_mu 0.972
_exptl_absorpt_correction_T_max 0.7479
_exptl_absorpt_correction_T_min 0.6908
_exptl_absorpt_correction_type multi-scan
_exptl_absorpt_process_details
;
 SADABS 2016/2: Krause, L., Herbst-Irmer, R., Sheldrick G.M. & Stalke D.,
 J. Appl. Cryst. 48 (2015) 3-10
;
_exptl_crystal_density_diffrn 2.595
_exptl_crystal_F_000 280
_refine_diff_density_max 0.462
_refine_diff_density_min -0.401
_refine_diff_density_rms 0.070
_refine_ls_extinction_coef 0.0059(19)
_refine_ls_extinction_expression Fc^*^=kFc[1+0.001xFc^2^\l^3^/sin(2\q)]^-1/4^
_refine_ls_extinction_method 'SHELXL-2017/1 (Sheldrick 2017)'
_refine_ls_goodness_of_fit_ref 1.206
_refine_ls_hydrogen_treatment refall
_refine_ls_matrix_type full
_refine_ls_number_parameters 40
_refine_ls_number_reflns 1097
_refine_ls_number_restraints 0
_refine_ls_restrained_S_all 1.206
_refine_ls_R_factor_all 0.0156
_refine_ls_R_factor_gt 0.0148
_refine_ls_shift/su_max 0.000
_refine_ls_shift/su_mean 0.000
_refine_ls_structure_factor_coef Fsqd
_refine_ls_weighting_details 'w=1/[\s^2^(Fo^2^)+(0.0180P)^2^+0.2100P] where P=(Fo^2^+2Fc^2^)/3'
_refine_ls_weighting_scheme calc
_refine_ls_wR_factor_gt 0.0423
_refine_ls_wR_factor_ref 0.0426
_reflns_Friedel_coverage 0.000
_reflns_number_gt 1054
_reflns_number_total 1097
_reflns_threshold_expression 'I > 2\s(I)'
_cod_data_source_file lt5044.cif
_cod_data_source_block MgSO4H2O_N2_113K
_cod_depositor_comments 'Adding full bibliography for 1565934--1565967.cif.'
_cod_original_sg_symbol_H-M 'C 2/c'
_cod_database_code 1565936
_shelx_shelxl_version_number 2017/1
_shelx_space_group_comment
;
The symmetry employed for this shelxl refinement is uniquely defined
by the following loop, which should always be used as a source of
symmetry information in preference to the above space-group names.
They are only intended as comments.
;

loop_
_space_group_symop_operation_xyz
'x, y, z'
'-x, y, -z+1/2'
'x+1/2, y+1/2, z'
'-x+1/2, y+1/2, -z+1/2'
'-x, -y, -z'
'x, -y, z-1/2'
'-x+1/2, -y+1/2, -z'
'x+1/2, -y+1/2, z-1/2'

loop_
_atom_site_label
_atom_site_type_symbol
_atom_site_fract_x
_atom_site_fract_y
_atom_site_fract_z
_atom_site_U_iso_or_equiv
_atom_site_adp_type
_atom_site_occupancy
_atom_site_site_symmetry_order
_atom_site_calc_flag
_atom_site_refinement_flags_posn
_atom_site_refinement_flags_adp
_atom_site_refinement_flags_occupancy
_atom_site_disorder_assembly
_atom_site_disorder_group
Mg Mg 0.000000 0.500000 0.000000 0.00431(6) Uani 1 2 d S . P . .
S S 0.000000 0.15710(2) 0.250000 0.00337(5) Uani 1 2 d S T P . .
O1 O 0.17522(7) 0.04770(6) 0.39686(6) 0.00648(7) Uani 1 1 d . . . . .
O2 O 0.09574(7) 0.26975(5) 0.15109(6) 0.00597(7) Uani 1 1 d . . . . .
O3 O 0.000000 0.63384(8) 0.250000 0.00572(9) Uani 1 2 d S T P . .
H H 0.106(2) 0.6987(18) 0.290(2) 0.019(3) Uiso 1 1 d . . . . .

loop_
_atom_site_aniso_label
_atom_site_aniso_U_11
_atom_site_aniso_U_22
_atom_site_aniso_U_33
_atom_site_aniso_U_23
_atom_site_aniso_U_13
_atom_site_aniso_U_12
Mg 0.00388(11) 0.00445(11) 0.00431(10) 0.00014(8) 0.00167(8) -0.00022(8)
S 0.00268(7) 0.00342(7) 0.00377(7) 0.000 0.00131(5) 0.000
O1 0.00418(14) 0.00732(15) 0.00704(14) 0.00289(11) 0.00186(11) 0.00193(11)
O2 0.00588(15) 0.00573(14) 0.00753(14) 0.00206(11) 0.00417(12) 0.00023(11)
O3 0.0051(2) 0.00623(19) 0.00593(19) 0.000 0.00259(16) 0.000

loop_
_atom_type_symbol
_atom_type_description
_atom_type_scat_dispersion_real
_atom_type_scat_dispersion_imag
_atom_type_scat_source
O O 0.0106 0.0060 'International Tables Vol C Tables 4.2.6.8 and 6.1.1.4'
H H 0.0000 0.0000 'International Tables Vol C Tables 4.2.6.8 and 6.1.1.4'
S S 0.1246 0.1234 'International Tables Vol C Tables 4.2.6.8 and 6.1.1.4'
Mg Mg 0.0486 0.0363 'International Tables Vol C Tables 4.2.6.8 and 6.1.1.4'
Fe Fe 0.3463 0.8444 'International Tables Vol C Tables 4.2.6.8 and 6.1.1.4'

loop_
_geom_angle_atom_site_label_1
_geom_angle_atom_site_label_2
_geom_angle_atom_site_label_3
_geom_angle
_geom_angle_site_symmetry_1
_geom_angle_site_symmetry_3
_geom_angle_publ_flag
O1 Mg O1 180.0 8_455 4 ?
O1 Mg O2 93.971(18) 8_455 . ?
O1 Mg O2 86.029(18) 4 . ?
O1 Mg O2 86.029(18) 8_455 5_565 ?
O1 Mg O2 93.971(18) 4 5_565 ?
O2 Mg O2 180.0 . 5_565 ?
O1 Mg O3 91.440(16) 8_455 5_565 ?
O1 Mg O3 88.560(16) 4 5_565 ?
O2 Mg O3 87.27(2) . 5_565 ?
O2 Mg O3 92.73(2) 5_565 5_565 ?
O1 Mg O3 88.560(15) 8_455 . ?
O1 Mg O3 91.440(15) 4 . ?
O2 Mg O3 92.73(2) . . ?
O2 Mg O3 87.27(2) 5_565 . ?
O3 Mg O3 180.0 5_565 . ?
O1 Mg O2 41.844(15) 8_455 8_455 ?
O1 Mg O2 138.156(15) 4 8_455 ?
O2 Mg O2 81.277(12) . 8_455 ?
O2 Mg O2 98.724(12) 5_565 8_455 ?
O3 Mg O2 51.318(12) 5_565 8_455 ?
O3 Mg O2 128.682(12) . 8_455 ?
O1 Mg O2 138.156(15) 8_455 4 ?
O1 Mg O2 41.844(15) 4 4 ?
O2 Mg O2 98.723(13) . 4 ?
O2 Mg O2 81.276(13) 5_565 4 ?
O3 Mg O2 128.683(12) 5_565 4 ?
O3 Mg O2 51.317(12) . 4 ?
O2 Mg O2 180.0 8_455 4 ?
O1 Mg O2 111.129(17) 8_455 6_565 ?
O1 Mg O2 68.871(17) 4 6_565 ?
O2 Mg O2 137.670(16) . 6_565 ?
O2 Mg O2 42.330(16) 5_565 6_565 ?
O3 Mg O2 59.650(17) 5_565 6_565 ?
O3 Mg O2 120.350(18) . 6_565 ?
O2 Mg O2 94.967(14) 8_455 6_565 ?
O2 Mg O2 85.033(15) 4 6_565 ?
O1 Mg O2 68.871(17) 8_455 2 ?
O1 Mg O2 111.129(17) 4 2 ?
O2 Mg O2 42.330(16) . 2 ?
O2 Mg O2 137.670(16) 5_565 2 ?
O3 Mg O2 120.350(18) 5_565 2 ?
O3 Mg O2 59.650(17) . 2 ?
O2 Mg O2 85.033(14) 8_455 2 ?
O2 Mg O2 94.967(15) 4 2 ?
O2 Mg O2 180.000(14) 6_565 2 ?
O1 Mg O1 118.310(17) 8_455 6_565 ?
O1 Mg O1 61.690(17) 4 6_565 ?
O2 Mg O1 147.210(14) . 6_565 ?
O2 Mg O1 32.789(14) 5_565 6_565 ?
O3 Mg O1 96.883(17) 5_565 6_565 ?
O3 Mg O1 83.117(17) . 6_565 ?
O2 Mg O1 126.151(12) 8_455 6_565 ?
O2 Mg O1 53.849(12) 4 6_565 ?
O2 Mg O1 37.536(9) 6_565 6_565 ?
O2 Mg O1 142.464(9) 2 6_565 ?
O1 Mg O1 61.690(17) 8_455 2 ?
O1 Mg O1 118.310(17) 4 2 ?
O2 Mg O1 32.790(14) . 2 ?
O2 Mg O1 147.211(15) 5_565 2 ?
O3 Mg O1 83.117(17) 5_565 2 ?
O3 Mg O1 96.883(17) . 2 ?
O2 Mg O1 53.849(12) 8_455 2 ?
O2 Mg O1 126.151(11) 4 2 ?
O2 Mg O1 142.464(9) 6_565 2 ?
O2 Mg O1 37.536(9) 2 2 ?
O1 Mg O1 180.0 6_565 2 ?
O1 S O1 110.12(4) 2 . ?
O1 S O2 108.63(2) 2 2 ?
O1 S O2 110.30(3) . 2 ?
O1 S O2 110.30(3) 2 . ?
O1 S O2 108.63(2) . . ?
O2 S O2 108.85(4) 2 . ?
S O1 Mg 139.84(3) . 4_545 ?
S O1 O2 35.967(15) . . ?
Mg O1 O2 103.89(2) 4_545 . ?
S O1 O1 34.942(19) . 2 ?
Mg O1 O1 143.71(3) 4_545 2 ?
O2 O1 O1 60.609(18) . 2 ?
S O1 O2 35.123(15) . 2 ?
Mg O1 O2 144.73(2) 4_545 2 ?
O2 O1 O2 60.20(2) . 2 ?
O1 O1 O2 59.583(18) 2 2 ?
S O1 O2 130.89(3) . 4_545 ?
Mg O1 O2 47.271(13) 4_545 4_545 ?
O2 O1 O2 112.375(18) . 4_545 ?
O1 O1 O2 105.15(2) 2 4_545 ?
O2 O1 O2 164.64(3) 2 4_545 ?
S O1 O3 167.73(3) . 7_556 ?
Mg O1 O3 47.665(12) 4_545 7_556 ?
O2 O1 O3 148.68(2) . 7_556 ?
O1 O1 O3 149.226(17) 2 7_556 ?
O2 O1 O3 132.61(2) 2 7_556 ?
O2 O1 O3 61.189(16) 4_545 7_556 ?
S O1 O2 115.45(3) . 8_556 ?
Mg O1 O2 43.263(14) 4_545 8_556 ?
O2 O1 O2 88.372(19) . 8_556 ?
O1 O1 O2 148.583(17) 2 8_556 ?
O2 O1 O2 102.23(2) 2 8_556 ?
O2 O1 O2 90.534(19) 4_545 8_556 ?
O3 O1 O2 62.151(18) 7_556 8_556 ?
S O1 O3 94.51(2) . 3_545 ?
Mg O1 O3 46.130(13) 4_545 3_545 ?
O2 O1 O3 59.391(17) . 3_545 ?
O1 O1 O3 104.48(3) 2 3_545 ?
O2 O1 O3 116.22(2) 2 3_545 ?
O2 O1 O3 63.519(18) 4_545 3_545 ?
O3 O1 O3 93.795(18) 7_556 3_545 ?
O2 O1 O3 58.171(15) 8_556 3_545 ?
S O1 O2 124.51(2) . 6_556 ?
Mg O1 O2 95.318(18) 4_545 6_556 ?
O2 O1 O2 159.93(2) . 6_556 ?
O1 O1 O2 100.196(19) 2 6_556 ?
O2 O1 O2 106.33(2) 2 6_556 ?
O2 O1 O2 76.666(18) 4_545 6_556 ?
O3 O1 O2 51.346(14) 7_556 6_556 ?
O2 O1 O2 109.96(2) 8_556 6_556 ?
O3 O1 O2 137.244(19) 3_545 6_556 ?
S O1 O2 111.66(2) . 7_556 ?
Mg O1 O2 76.842(18) 4_545 7_556 ?
O2 O1 O2 109.33(2) . 7_556 ?
O1 O1 O2 137.93(2) 2 7_556 ?
O2 O1 O2 79.664(17) 2 7_556 ?
O2 O1 O2 115.66(2) 4_545 7_556 ?
O3 O1 O2 57.564(17) 7_556 7_556 ?
O2 O1 O2 44.450(16) 8_556 7_556 ?
O3 O1 O2 102.462(18) 3_545 7_556 ?
O2 O1 O2 80.445(14) 6_556 7_556 ?
S O1 O3 104.22(2) . 1_545 ?
Mg O1 O3 96.663(16) 4_545 1_545 ?
O2 O1 O3 119.41(2) . 1_545 ?
O1 O1 O3 69.278(9) 2 1_545 ?
O2 O1 O3 118.61(2) 2 1_545 ?
O2 O1 O3 51.189(14) 4_545 1_545 ?
O3 O1 O3 81.862(15) 7_556 1_545 ?
O2 O1 O3 137.961(16) 8_556 1_545 ?
O3 O1 O3 107.138(17) 3_545 1_545 ?
O2 O1 O3 51.278(12) 6_556 1_545 ?
O2 O1 O3 130.824(15) 7_556 1_545 ?
S O2 Mg 133.32(3) . . ?
S O2 O1 35.403(15) . . ?
Mg O2 O1 161.90(2) . . ?
S O2 O2 35.573(18) . 2 ?
Mg O2 O2 102.990(16) . 2 ?
O1 O2 O2 60.409(17) . 2 ?
S O2 O1 34.577(15) . 2 ?
Mg O2 O1 120.04(2) . 2 ?
O1 O2 O1 59.81(2) . 2 ?
O2 O2 O1 59.391(17) 2 2 ?
S O2 O3 105.80(2) . 3_545 ?
Mg O2 O3 120.40(2) . 3_545 ?
O1 O2 O3 71.352(18) . 3_545 ?
O2 O2 O3 127.49(2) 2 3_545 ?
O1 O2 O3 112.65(2) 2 3_545 ?
S O2 O1 157.85(3) . 4 ?
Mg O2 O1 46.701(14) . 4 ?
O1 O2 O1 135.43(2) . 4 ?
O2 O2 O1 126.067(15) 2 4 ?
O1 O2 O1 164.64(3) 2 4 ?
O3 O2 O1 76.29(2) 3_545 4 ?
S O2 O3 138.09(2) . 5_565 ?
Mg O2 O3 48.074(14) . 5_565 ?
O1 O2 O3 149.22(2) . 5_565 ?
O2 O2 O3 137.11(3) 2 5_565 ?
O1 O2 O3 103.85(2) 2 5_565 ?
O3 O2 O3 95.170(17) 3_545 5_565 ?
O1 O2 O3 61.959(16) 4 5_565 ?
S O2 O1 94.51(2) . 8_455 ?
Mg O2 O1 42.766(12) . 8_455 ?
O1 O2 O1 129.89(2) . 8_455 ?
O2 O2 O1 76.09(2) 2 8_455 ?
O1 O2 O1 77.77(2) 2 8_455 ?
O3 O2 O1 156.416(19) 3_545 8_455 ?
O1 O2 O1 89.467(19) 4 8_455 ?
O3 O2 O1 61.350(15) 5_565 8_455 ?
S O2 O3 102.18(2) . . ?
Mg O2 O3 45.192(11) . . ?
O1 O2 O3 117.14(2) . . ?
O2 O2 O3 66.607(9) 2 . ?
O1 O2 O3 116.32(2) 2 . ?
O3 O2 O3 126.38(2) 3_545 . ?
O1 O2 O3 61.836(15) 4 . ?
O3 O2 O3 93.266(15) 5_565 . ?
O1 O2 O3 58.135(12) 8_455 . ?
S O2 O1 95.77(2) . 6 ?
Mg O2 O1 113.89(2) . 6 ?
O1 O2 O1 83.881(16) . 6 ?
O2 O2 O1 130.533(13) 2 6 ?
O1 O2 O1 73.67(2) 2 6 ?
O3 O2 O1 56.975(15) 3_545 6 ?
O1 O2 O1 103.335(18) 4 6 ?
O3 O2 O1 65.870(17) 5_565 6 ?
O1 O2 O1 109.96(2) 8_455 6 ?
O3 O2 O1 158.960(17) . 6 ?
S O2 O1 80.21(2) . 7_556 ?
Mg O2 O1 95.174(19) . 7_556 ?
O1 O2 O1 70.67(2) . 7_556 ?
O2 O2 O1 59.462(19) 2 7_556 ?
O1 O2 O1 114.13(2) 2 7_556 ?
O3 O2 O1 86.913(17) 3_545 7_556 ?
O1 O2 O1 77.877(15) 4 7_556 ?
O3 O2 O1 137.81(2) 5_565 7_556 ?
O1 O2 O1 108.65(2) 8_455 7_556 ?
O3 O2 O1 54.164(11) . 7_556 ?
O1 O2 O1 141.376(16) 6 7_556 ?
Mg O3 Mg 123.28(3) . 2 ?
Mg O3 O2 90.386(12) . 4 ?
Mg O3 O2 110.919(14) 2 4 ?
Mg O3 O2 110.920(14) . 3_455 ?
Mg O3 O2 90.386(13) 2 3_455 ?
O2 O3 O2 134.97(3) 4 3_455 ?
Mg O3 O2 162.46(2) . 6_566 ?
Mg O3 O2 44.653(11) 2 6_566 ?
O2 O3 O2 84.830(17) 4 6_566 ?
O2 O3 O2 83.966(16) 3_455 6_566 ?
Mg O3 O2 44.653(11) . 5_565 ?
Mg O3 O2 162.46(2) 2 5_565 ?
O2 O3 O2 83.967(16) 4 5_565 ?
O2 O3 O2 84.831(17) 3_455 5_565 ?
O2 O3 O2 150.47(3) 6_566 5_565 ?
Mg O3 O1 43.775(13) . 8_455 ?
Mg O3 O1 105.63(2) 2 8_455 ?
O2 O3 O1 132.782(14) 4 8_455 ?
O2 O3 O1 71.680(16) 3_455 8_455 ?
O2 O3 O1 142.154(15) 6_566 8_455 ?
O2 O3 O1 56.853(14) 5_565 8_455 ?
Mg O3 O1 105.63(2) . 7_556 ?
Mg O3 O1 43.775(12) 2 7_556 ?
O2 O3 O1 71.680(16) 4 7_556 ?
O2 O3 O1 132.781(14) 3_455 7_556 ?
O2 O3 O1 56.853(15) 6_566 7_556 ?
O2 O3 O1 142.153(15) 5_565 7_556 ?
O1 O3 O1 123.10(3) 8_455 7_556 ?
Mg O3 O1 121.92(2) . 3_455 ?
Mg O3 O1 42.431(10) 2 3_455 ?
O2 O3 O1 145.237(15) 4 3_455 ?
O2 O3 O1 49.256(14) 3_455 3_455 ?
O2 O3 O1 60.479(15) 6_566 3_455 ?
O2 O3 O1 127.238(15) 5_565 3_455 ?
O1 O3 O1 81.727(16) 8_455 3_455 ?
O1 O3 O1 86.206(18) 7_556 3_455 ?
Mg O3 O1 42.431(10) . 4 ?
Mg O3 O1 121.92(2) 2 4 ?
O2 O3 O1 49.257(14) 4 4 ?
O2 O3 O1 145.237(15) 3_455 4 ?
O2 O3 O1 127.238(15) 6_566 4 ?
O2 O3 O1 60.479(14) 5_565 4 ?
O1 O3 O1 86.206(18) 8_455 4 ?
O1 O3 O1 81.727(16) 7_556 4 ?
O1 O3 O1 154.53(3) 3_455 4 ?
Mg O3 O2 42.081(13) . . ?
Mg O3 O2 82.55(2) 2 . ?
O2 O3 O2 96.303(13) 4 . ?
O2 O3 O2 126.38(2) 3_455 . ?
O2 O3 O2 121.658(18) 6_566 . ?
O2 O3 O2 86.734(15) 5_565 . ?
O1 O3 O2 59.714(16) 8_455 . ?
O1 O3 O2 68.272(17) 7_556 . ?
O1 O3 O2 100.02(2) 3_455 . ?
O1 O3 O2 54.646(13) 4 . ?
Mg O3 O2 82.55(2) . 2 ?
Mg O3 O2 42.081(13) 2 2 ?
O2 O3 O2 126.38(2) 4 2 ?
O2 O3 O2 96.303(13) 3_455 2 ?
O2 O3 O2 86.734(15) 6_566 2 ?
O2 O3 O2 121.658(18) 5_565 2 ?
O1 O3 O2 68.272(18) 8_455 2 ?
O1 O3 O2 59.714(16) 7_556 2 ?
O1 O3 O2 54.646(13) 3_455 2 ?
O1 O3 O2 100.02(2) 4 2 ?
O2 O3 O2 46.786(19) . 2 ?
Mg O3 H 104.3(10) . . ?
Mg O3 H 109.3(10) 2 . ?
O2 O3 H 16.9(10) 4 . ?
O2 O3 H 119.4(10) 3_455 . ?
O2 O3 H 74.4(10) 6_566 . ?
O2 O3 H 87.6(10) 5_565 . ?
O1 O3 H 142.9(10) 8_455 . ?
O1 O3 H 77.4(10) 7_556 . ?
O1 O3 H 133.6(10) 3_455 . ?
O1 O3 H 65.1(10) 4 . ?
O2 O3 H 113.0(10) . . ?
O2 O3 H 136.6(10) 2 . ?
Mg O3 H 109.3(10) . 2 ?
Mg O3 H 104.3(10) 2 2 ?
O2 O3 H 119.4(10) 4 2 ?
O2 O3 H 16.9(10) 3_455 2 ?
O2 O3 H 87.6(10) 6_566 2 ?
O2 O3 H 74.4(10) 5_565 2 ?
O1 O3 H 77.4(10) 8_455 2 ?
O1 O3 H 142.9(10) 7_556 2 ?
O1 O3 H 65.1(10) 3_455 2 ?
O1 O3 H 133.6(10) 4 2 ?
O2 O3 H 136.6(10) . 2 ?
O2 O3 H 113.0(10) 2 2 ?
H O3 H 104.9(19) . 2 ?

loop_
_geom_bond_atom_site_label_1
_geom_bond_atom_site_label_2
_geom_bond_distance
_geom_bond_site_symmetry_2
_geom_bond_publ_flag
Mg O1 2.0222(5) 8_455 ?
Mg O1 2.0222(5) 4 ?
Mg O2 2.0410(5) . ?
Mg O2 2.0410(5) 5_565 ?
Mg O3 2.1607(4) 5_565 ?
Mg O3 2.1607(4) . ?
Mg O2 3.4864(6) 8_455 ?
Mg O2 3.4864(6) 4 ?
Mg O2 3.4954(5) 6_565 ?
Mg O2 3.4954(5) 2 ?
Mg O1 3.8693(6) 6_565 ?
Mg O1 3.8693(6) 2 ?
S O1 1.4647(5) 2 ?
S O1 1.4647(5) . ?
S O2 1.4849(4) 2 ?
S O2 1.4849(4) . ?
O1 O2 2.3958(6) . ?
O1 O1 2.4013(9) 2 ?
O1 O2 2.4206(6) 2 ?
O1 O2 2.7719(6) 4_545 ?
O1 O3 2.9220(6) 7_556 ?
O1 O2 2.9710(7) 8_556 ?
O1 O3 2.9962(6) 3_545 ?
O1 O2 3.3084(7) 6_556 ?
O1 O2 3.3483(7) 7_556 ?
O1 O3 3.3932(8) 1_545 ?
O2 O2 2.4156(9) 2 ?
O2 O3 2.7216(6) 3_545 ?
O2 O3 2.9008(6) 5_565 ?
O2 O3 3.0420(8) . ?
O3 H 0.817(13) . ?
O3 H 0.817(13) 2 ?

loop_
_geom_hbond_atom_site_label_D
_geom_hbond_atom_site_label_H
_geom_hbond_atom_site_label_A
_geom_hbond_distance_DH
_geom_hbond_distance_HA
_geom_hbond_distance_DA
_geom_hbond_angle_DHA
_geom_hbond_site_symmetry_A
_geom_hbond_publ_flag
O3 H O2 0.817(13) 1.955(13) 2.7216(6) 156.1(13) 4 yes
